data_1543220
loop_
_publ_author_name
'Burgener, Matthias'
'Aboulfadl, Hanane'
'Labat, Ga\"el Charles'
'Bonin, Michel'
'Sommer, Martin'
'Sankolli, Ravish'
'W\"ubbenhorst, Michael'
'Hulliger, J\"urg'

_publ_section_title
;
 Peculiar orientational disorder in 4-bromo-4'-nitrobiphenyl (BNBP) and
 4-bromo-4'-cyanobiphenyl (BCNBP) leading to bipolar crystals
;
_journal_coeditor_code BI5055SUP1
_journal_issue 3
_journal_name_full IUCrJ
_journal_page_first 219
_journal_page_last 225
_journal_paper_doi 10.1107/S2052252516006709
_journal_volume 3
_journal_year 2016
_chemical_formula_moiety 'C12 H8 Br N O2'
_chemical_formula_sum 'C12 H8 Br N O2'
_chemical_formula_weight 278.10
_chemical_name_common 4-bromo-4'-nitro-biphenyl
_chemical_name_systematic
; 
 ? 
;
_space_group_IT_number 4
_symmetry_cell_setting monoclinic
_symmetry_space_group_name_Hall 'P 2yb'
_symmetry_space_group_name_H-M 'P 1 21 1'
_atom_sites_solution_hydrogens geom
_atom_sites_solution_primary direct
_atom_sites_solution_secondary difmap
_audit_creation_method SHELXL-97
_cell_angle_alpha 90.00
_cell_angle_beta 102.00(2)
_cell_angle_gamma 90.00
_cell_formula_units_Z 8
_cell_length_a 9.991(3)
_cell_length_b 14.1075(15)
_cell_length_c 15.656(4)
_cell_measurement_reflns_used 3104
_cell_measurement_temperature 293(2)
_cell_measurement_theta_max 24.03
_cell_measurement_theta_min 2.53
_cell_volume 2158.5(9)
_computing_cell_refinement 'STOE X-AREA'
_computing_data_collection 'STOE X-AREA'
_computing_data_reduction 'STOE X-RED'
_computing_molecular_graphics 'PLATON (Speck, 2003)'
_computing_publication_material SHELX-97
_computing_structure_refinement 'SHELXL-97 (Sheldrick, 1997)'
_computing_structure_solution 'SHELXS-97 (Sheldrick, 1990)'
_diffrn_ambient_temperature 293(2)
_diffrn_detector_area_resol_mean 6.67
_diffrn_measured_fraction_theta_full 'ACTA 50'
_diffrn_measured_fraction_theta_max 0.441
_diffrn_measurement_device_type 'STOE IPS 2'
_diffrn_measurement_method 'omega scan'
_diffrn_radiation_monochromator graphite
_diffrn_radiation_source 'fine-focus sealed tube'
_diffrn_radiation_type MoK\a
_diffrn_radiation_wavelength 0.71073
_diffrn_reflns_av_R_equivalents 0.1531
_diffrn_reflns_av_sigmaI/netI 0.3111
_diffrn_reflns_limit_h_max 3
_diffrn_reflns_limit_h_min -14
_diffrn_reflns_limit_k_max 20
_diffrn_reflns_limit_k_min -20
_diffrn_reflns_limit_l_max 22
_diffrn_reflns_limit_l_min -7
_diffrn_reflns_number 11858
_diffrn_reflns_theta_full 'ACTA 50'
_diffrn_reflns_theta_max 32.23
_diffrn_reflns_theta_min 2.89
_exptl_absorpt_coefficient_mu 3.790
_exptl_absorpt_correction_T_max 0.2997
_exptl_absorpt_correction_T_min 0.2775
_exptl_absorpt_correction_type sphere
_exptl_absorpt_process_details
;
Interpolation using  Int.Tab. Vol. C (1992) p. 523,Tab. 6.3.3.3
for values of muR in the range 0-2.5, and Int.Tab. Vol.II (1959)
p.302; Table 5.3.6 B for muR in the range 2.6-10.0.
The interpolation procedure of C.W.Dwiggins Jr (Acta Cryst.(1975)
A31,146-148) is used with some modification.
;
_exptl_crystal_colour colourless
_exptl_crystal_density_diffrn 1.711
_exptl_crystal_density_meas ?
_exptl_crystal_density_method 'not measured'
_exptl_crystal_description prismatic
_exptl_crystal_F_000 1104
_exptl_crystal_size_max 0.48
_exptl_crystal_size_mid 0.29
_exptl_crystal_size_min 0.27
_exptl_crystal_size_rad 0.25
_refine_diff_density_max 0.296
_refine_diff_density_min -0.391
_refine_diff_density_rms 0.066
_refine_ls_abs_structure_details 'Flack H D (1983), Acta Cryst. A39, 876-881'
_refine_ls_abs_structure_Flack 0.10(4)
_refine_ls_extinction_coef 0.0024(7)
_refine_ls_extinction_expression Fc^*^=kFc[1+0.001xFc^2^\l^3^/sin(2\q)]^-1/4^
_refine_ls_extinction_method SHELXL
_refine_ls_goodness_of_fit_ref 0.999
_refine_ls_hydrogen_treatment mixed
_refine_ls_matrix_type full
_refine_ls_number_parameters 609
_refine_ls_number_reflns 6374
_refine_ls_number_restraints 876
_refine_ls_restrained_S_all 0.963
_refine_ls_R_factor_all 0.3055
_refine_ls_R_factor_gt 0.0853
_refine_ls_shift/su_max 0.000
_refine_ls_shift/su_mean 0.000
_refine_ls_structure_factor_coef Fsqd
_refine_ls_weighting_details 'calc w=1/[\s^2^(Fo^2^)+(0.0487P)^2^+0.0000P] where P=(Fo^2^+2Fc^2^)/3'
_refine_ls_weighting_scheme calc
_refine_ls_wR_factor_gt 0.1336
_refine_ls_wR_factor_ref 0.1815
_reflns_number_gt 1806
_reflns_number_total 6374
_reflns_threshold_expression >2sigma(I)
_cod_data_source_file bi5055.cif
_cod_data_source_block BNBP_left
_cod_depositor_comments
;
The following automatic conversions were performed:

'_exptl_crystal_density_meas' value 'not measured' was changed to '?'
- the value is perceived as not measured.

Automatic conversion script
Id: cif_fix_values 4268 2015-11-12 08:31:59Z antanas 
;
_cod_original_cell_volume 2158.6(9)
_cod_original_sg_symbol_H-M 'P 21'
_cod_database_code 1543220
_exptl_absorpt_correction_t_ave 0.2897

loop_
_symmetry_equiv_pos_as_xyz
'x, y, z'
'-x, y+1/2, -z'

loop_
_atom_site_label
_atom_site_type_symbol
_atom_site_fract_x
_atom_site_fract_y
_atom_site_fract_z
_atom_site_U_iso_or_equiv
_atom_site_adp_type
_atom_site_occupancy
_atom_site_symmetry_multiplicity
_atom_site_calc_flag
_atom_site_refinement_flags
C13 C 0.2730(16) 0.7352(6) 0.4172(11) 0.052(5) Uani 1 1 d DU
H13 H 0.2225 0.7656 0.4528 0.063 Uiso 1 1 calc R
C11 C 0.3536(10) 0.5931(5) 0.3612(7) 0.048(5) Uani 1 1 d DU
C12 C 0.2690(15) 0.6370(5) 0.4092(10) 0.052(5) Uani 1 1 d DU
H12 H 0.2107 0.6014 0.4357 0.062 Uiso 1 1 calc R
O12 O 0.2682(16) 0.4497(8) 0.3933(12) 0.081(5) Uani 1 1 d DU
C16 C 0.4354(17) 0.6434(6) 0.3161(11) 0.058(5) Uani 1 1 d DU
H16 H 0.4883 0.6123 0.2825 0.069 Uiso 1 1 calc R
C14 C 0.3532(15) 0.7879(5) 0.3714(10) 0.050(4) Uani 1 1 d DU
N1 N 0.3526(13) 0.4897(8) 0.3569(9) 0.077(5) Uani 1 1 d DU
C15 C 0.4367(18) 0.7426(6) 0.3225(12) 0.058(5) Uani 1 1 d DU
H15 H 0.4929 0.7782 0.2942 0.070 Uiso 1 1 calc R
O11 O 0.4393(18) 0.4518(9) 0.3216(13) 0.086(5) Uani 1 1 d DU
C6 C 0.365(2) 1.0378(5) 0.4641(7) 0.062(5) Uani 1 1 d DU
H6 H 0.3617 1.0682 0.5164 0.075 Uiso 1 1 calc R
C2 C 0.384(2) 1.0464(5) 0.3124(7) 0.061(5) Uani 1 1 d DU
H2 H 0.3930 1.0827 0.2643 0.073 Uiso 1 1 calc R
C5 C 0.357(2) 0.9388(6) 0.4578(8) 0.057(5) Uani 1 1 d DU
H5 H 0.3493 0.9030 0.5064 0.069 Uiso 1 1 calc R
C3 C 0.377(2) 0.9475(6) 0.3067(8) 0.060(5) Uani 1 1 d DU
H3 H 0.3836 0.9173 0.2549 0.072 Uiso 1 1 calc R
C4 C 0.3595(19) 0.8939(5) 0.3789(8) 0.049(5) Uani 1 1 d DU
C1 C 0.3769(9) 1.0896(6) 0.3909(6) 0.060(5) Uani 1 1 d DU
Br1 Br 0.3868(4) 1.22412(9) 0.3985(2) 0.0620(13) Uani 1 1 d D
Br4 Br 0.8873(4) 1.47591(11) 0.3758(3) 0.0868(15) Uani 1 1 d D
N4 N 0.8552(10) 0.7409(7) 0.3773(10) 0.072(4) Uani 1 1 d DU
C46 C 1.0040(11) 1.2924(5) 0.4075(16) 0.055(5) Uani 1 1 d DU
H46 H 1.0860 1.3246 0.4267 0.066 Uiso 1 1 calc R
C53 C 0.9788(13) 0.9876(6) 0.3563(14) 0.055(5) Uani 1 1 d DU
H53 H 1.0520 1.0188 0.3405 0.066 Uiso 1 1 calc R
C41 C 0.8834(10) 1.3421(6) 0.3774(6) 0.055(5) Uani 1 1 d DU
C45 C 1.0005(12) 1.1935(5) 0.4084(17) 0.056(5) Uani 1 1 d DU
H45 H 1.0803 1.1594 0.4292 0.067 Uiso 1 1 calc R
C43 C 0.7565(12) 1.1967(5) 0.3532(16) 0.049(5) Uani 1 1 d DU
H43 H 0.6733 1.1648 0.3393 0.059 Uiso 1 1 calc R
C55 C 0.7583(13) 0.9938(6) 0.3983(15) 0.056(5) Uani 1 1 d DU
H55 H 0.6869 1.0291 0.4119 0.067 Uiso 1 1 calc R
C51 C 0.8612(10) 0.8443(5) 0.3778(8) 0.054(5) Uani 1 1 d DU
C56 C 0.7519(13) 0.8946(5) 0.3968(14) 0.054(5) Uani 1 1 d DU
H56 H 0.6758 0.8631 0.4083 0.065 Uiso 1 1 calc R
C54 C 0.8725(12) 1.0394(5) 0.3792(13) 0.054(5) Uani 1 1 d DU
C44 C 0.8781(11) 1.1460(5) 0.3784(14) 0.048(5) Uani 1 1 d DU
C42 C 0.7600(11) 1.2957(5) 0.3488(14) 0.053(5) Uani 1 1 d DU
H42 H 0.6807 1.3299 0.3271 0.064 Uiso 1 1 calc R
C52 C 0.9746(13) 0.8882(6) 0.3571(13) 0.053(5) Uani 1 1 d DU
H52 H 1.0461 0.8526 0.3441 0.064 Uiso 1 1 calc R
O42 O 0.9591(14) 0.6986(7) 0.3651(12) 0.079(5) Uani 1 1 d DU
O41 O 0.7455(14) 0.7031(8) 0.3848(14) 0.080(5) Uani 1 1 d DU
Br6 Br 0.8817(4) 0.54238(11) 0.9023(3) 0.0811(19) Uani 1 1 d D
C72 C 0.7707(15) 1.1264(6) 0.9137(10) 0.055(5) Uani 1 1 d DU
H72 H 0.7187 1.1615 0.9452 0.066 Uiso 1 1 calc R
C76 C 0.9286(17) 1.1226(6) 0.8149(11) 0.058(5) Uani 1 1 d DU
H76 H 0.9793 1.1544 0.7804 0.070 Uiso 1 1 calc R
C62 C 0.876(2) 0.7174(5) 0.8131(7) 0.056(5) Uani 1 1 d DU
H62 H 0.8834 0.6803 0.7651 0.067 Uiso 1 1 calc R
N6 N 0.8497(12) 1.2747(7) 0.8600(8) 0.062(4) Uani 1 1 d DU
O61 O 0.7846(17) 1.3199(7) 0.9051(11) 0.068(5) Uani 1 1 d DU
C74 C 0.8517(14) 0.9768(5) 0.8710(9) 0.043(4) Uani 1 1 d DU
O62 O 0.9278(16) 1.3142(8) 0.8194(11) 0.067(5) Uani 1 1 d DU
C71 C 0.8498(11) 1.1719(5) 0.8634(7) 0.054(5) Uani 1 1 d DU
C73 C 0.7696(16) 1.0273(6) 0.9169(11) 0.046(4) Uani 1 1 d DU
H73 H 0.7151 0.9957 0.9491 0.055 Uiso 1 1 calc R
C64 C 0.8588(19) 0.8708(5) 0.8784(7) 0.046(4) Uani 1 1 d DU
C63 C 0.869(2) 0.8158(5) 0.8064(7) 0.044(4) Uani 1 1 d DU
H63 H 0.8703 0.8449 0.7533 0.053 Uiso 1 1 calc R
C66 C 0.865(2) 0.7295(5) 0.9653(7) 0.053(5) Uani 1 1 d DU
H66 H 0.8681 0.7004 1.0190 0.063 Uiso 1 1 calc R
C65 C 0.852(2) 0.8274(5) 0.9573(8) 0.048(5) Uani 1 1 d DU
H65 H 0.8396 0.8638 1.0045 0.058 Uiso 1 1 calc R
C61 C 0.8723(9) 0.6760(5) 0.8926(6) 0.049(5) Uani 1 1 d DU
C75 C 0.9295(18) 1.0235(6) 0.8195(12) 0.052(5) Uani 1 1 d DU
H75 H 0.9821 0.9887 0.7882 0.062 Uiso 1 1 calc R
O22 O 0.2622(19) 0.2784(13) 0.849(3) 0.072(4) Uani 0.361(6) 1 d PDU
O21 O 0.486(2) 0.2745(14) 0.896(3) 0.075(4) Uani 0.361(6) 1 d PDU
O21A O 0.440(2) 1.0660(12) 0.8422(17) 0.072(4) Uani 0.639(6) 1 d PDU
O22A O 0.2537(18) 1.0590(12) 0.8995(17) 0.071(4) Uani 0.639(6) 1 d PDU
Br21 Br 0.3795(7) 0.2865(2) 0.8739(5) 0.0689(19) Uani 0.639(6) 1 d PDU
N2 N 0.3759(11) 0.3183(10) 0.8742(14) 0.073(4) Uani 0.361(6) 1 d PDU
Br2 Br 0.3459(9) 1.0524(3) 0.8630(6) 0.072(2) Uani 0.361(6) 1 d PDU
N21 N 0.3511(13) 1.0222(10) 0.8718(13) 0.073(4) Uani 0.639(6) 1 d PDU
C36 C 0.2492(11) 0.4668(5) 0.8511(16) 0.059(5) Uani 1 1 d DU
H36 H 0.1683 0.4323 0.8375 0.070 Uiso 1 1 calc R
C31 C 0.3737(10) 0.4209(5) 0.8754(10) 0.061(6) Uani 1 1 d DU
C22 C 0.2450(13) 0.8693(5) 0.8916(13) 0.064(5) Uani 1 1 d DU
H22 H 0.1704 0.9015 0.9044 0.077 Uiso 1 1 calc R
C35 C 0.2467(13) 0.5661(6) 0.8471(18) 0.059(5) Uani 1 1 d DU
H35 H 0.1657 0.5979 0.8240 0.071 Uiso 1 1 calc R
C26 C 0.4665(13) 0.8722(5) 0.8514(14) 0.056(5) Uani 1 1 d DU
H26 H 0.5370 0.9064 0.8355 0.068 Uiso 1 1 calc R
C34 C 0.3670(11) 0.6166(5) 0.8781(15) 0.052(5) Uani 1 1 d DU
C25 C 0.4741(13) 0.7734(6) 0.8579(16) 0.055(5) Uani 1 1 d DU
H25 H 0.5522 0.7416 0.8501 0.066 Uiso 1 1 calc R
C32 C 0.4948(11) 0.4703(5) 0.9039(16) 0.061(5) Uani 1 1 d DU
H32 H 0.5771 0.4383 0.9223 0.073 Uiso 1 1 calc R
C21 C 0.3525(10) 0.9188(5) 0.8689(6) 0.054(5) Uani 1 1 d DU
C24 C 0.3631(12) 0.7229(5) 0.8763(13) 0.055(5) Uani 1 1 d DU
C33 C 0.4902(13) 0.5690(6) 0.9044(18) 0.059(5) Uani 1 1 d DU
H33 H 0.5706 0.6033 0.9225 0.070 Uiso 1 1 calc R
C23 C 0.2505(14) 0.7704(6) 0.8951(15) 0.055(5) Uani 1 1 d DU
H23 H 0.1790 0.7363 0.9099 0.066 Uiso 1 1 calc R

loop_
_atom_site_aniso_label
_atom_site_aniso_U_11
_atom_site_aniso_U_22
_atom_site_aniso_U_33
_atom_site_aniso_U_23
_atom_site_aniso_U_13
_atom_site_aniso_U_12
C13 0.055(9) 0.047(5) 0.056(9) -0.002(6) 0.014(6) 0.000(6)
C11 0.055(9) 0.043(6) 0.042(9) -0.006(5) 0.000(6) 0.000(5)
C12 0.055(9) 0.048(5) 0.052(9) 0.012(6) 0.011(6) 0.005(6)
O12 0.098(9) 0.064(6) 0.085(9) 0.014(5) 0.029(8) -0.013(6)
C16 0.060(9) 0.059(5) 0.056(9) -0.014(6) 0.015(7) 0.002(6)
C14 0.049(9) 0.051(4) 0.052(9) 0.004(5) 0.011(7) 0.000(5)
N1 0.089(8) 0.066(6) 0.076(8) 0.004(6) 0.020(7) -0.006(6)
C15 0.068(9) 0.051(5) 0.060(9) -0.005(6) 0.022(7) 0.001(6)
O11 0.100(9) 0.077(6) 0.083(9) -0.001(6) 0.027(8) 0.005(6)
C6 0.072(10) 0.060(5) 0.054(7) -0.009(5) 0.009(8) 0.004(7)
C2 0.069(10) 0.053(5) 0.061(7) 0.016(5) 0.014(8) 0.007(7)
C5 0.061(10) 0.055(5) 0.057(7) 0.000(5) 0.014(8) -0.006(7)
C3 0.066(10) 0.058(5) 0.056(7) 0.008(5) 0.013(8) -0.009(7)
C4 0.048(10) 0.047(4) 0.048(7) 0.008(4) 0.005(7) 0.006(6)
C1 0.061(10) 0.051(6) 0.065(8) 0.003(5) 0.002(8) 0.006(7)
Br1 0.060(2) 0.0422(9) 0.084(3) -0.0024(11) 0.015(2) -0.0032(11)
Br4 0.155(4) 0.0370(8) 0.072(2) -0.0029(12) 0.032(2) -0.0064(14)
N4 0.070(8) 0.056(5) 0.092(8) 0.008(6) 0.020(7) 0.002(5)
C46 0.059(7) 0.056(5) 0.051(10) -0.008(6) 0.014(8) -0.009(5)
C53 0.053(8) 0.052(5) 0.059(10) 0.007(6) 0.009(7) 0.001(5)
C41 0.068(8) 0.047(5) 0.049(10) -0.006(6) 0.012(8) 0.003(5)
C45 0.055(7) 0.057(5) 0.053(10) -0.004(6) 0.002(8) -0.003(5)
C43 0.050(7) 0.050(5) 0.047(10) -0.007(6) 0.010(8) 0.001(5)
C55 0.052(8) 0.054(5) 0.059(10) -0.001(6) 0.011(7) -0.002(5)
C51 0.056(8) 0.048(5) 0.058(10) 0.004(6) 0.011(7) -0.003(5)
C56 0.054(8) 0.052(5) 0.056(10) 0.002(6) 0.014(7) -0.008(5)
C54 0.057(8) 0.051(4) 0.053(10) 0.006(6) 0.011(7) 0.000(4)
C44 0.053(8) 0.049(4) 0.042(10) 0.003(6) 0.009(8) 0.003(4)
C42 0.059(7) 0.052(5) 0.048(10) 0.010(6) 0.012(8) 0.003(5)
C52 0.056(8) 0.051(5) 0.054(10) 0.011(6) 0.013(7) 0.008(5)
O42 0.083(9) 0.062(5) 0.097(9) -0.005(5) 0.028(8) 0.011(5)
O41 0.073(9) 0.067(5) 0.104(9) 0.012(5) 0.023(8) -0.010(5)
Br6 0.098(3) 0.0452(10) 0.093(3) 0.0078(12) 0.004(3) 0.0026(13)
C72 0.058(9) 0.052(5) 0.055(9) -0.011(6) 0.015(7) 0.004(6)
C76 0.063(9) 0.055(5) 0.059(9) 0.011(6) 0.019(7) -0.008(6)
C62 0.067(10) 0.045(5) 0.057(7) 0.001(5) 0.017(8) -0.002(7)
N6 0.081(8) 0.047(5) 0.065(8) 0.010(5) 0.029(7) -0.004(5)
O61 0.090(9) 0.051(5) 0.074(8) 0.004(5) 0.040(7) 0.004(5)
C74 0.041(9) 0.043(4) 0.044(8) -0.003(5) 0.007(6) 0.000(5)
O62 0.086(9) 0.050(5) 0.074(8) 0.012(5) 0.033(7) -0.015(5)
C71 0.059(9) 0.048(6) 0.052(9) 0.002(6) 0.005(7) -0.001(6)
C73 0.045(9) 0.052(5) 0.041(8) -0.011(5) 0.008(6) -0.008(5)
C64 0.045(10) 0.043(4) 0.047(7) 0.003(4) 0.004(7) 0.009(6)
C63 0.043(9) 0.043(5) 0.043(7) -0.001(5) 0.005(7) 0.003(6)
C66 0.060(10) 0.049(5) 0.048(7) 0.008(5) 0.009(7) -0.013(6)
C65 0.052(10) 0.046(5) 0.049(7) -0.010(5) 0.015(7) -0.004(6)
C61 0.052(10) 0.041(5) 0.050(8) 0.002(4) 0.001(7) -0.006(6)
C75 0.059(9) 0.050(5) 0.049(9) 0.002(6) 0.017(7) 0.000(6)
O22 0.078(6) 0.063(6) 0.078(6) 0.001(5) 0.027(6) -0.005(6)
O21 0.079(6) 0.070(6) 0.078(6) -0.005(6) 0.025(6) 0.005(6)
O21A 0.072(7) 0.065(6) 0.081(7) 0.001(6) 0.022(6) -0.010(6)
O22A 0.076(7) 0.060(6) 0.081(7) 0.001(6) 0.025(6) 0.005(6)
Br21 0.081(4) 0.0552(17) 0.080(4) -0.007(2) 0.037(3) -0.001(2)
N2 0.076(6) 0.066(5) 0.079(5) -0.003(5) 0.024(5) -0.001(5)
Br2 0.076(4) 0.063(2) 0.081(4) 0.001(2) 0.027(3) -0.002(3)
N21 0.076(6) 0.066(5) 0.079(5) -0.003(5) 0.024(5) -0.001(5)
C36 0.067(7) 0.055(5) 0.056(10) 0.009(7) 0.018(8) -0.005(6)
C31 0.068(8) 0.054(6) 0.062(10) -0.004(7) 0.017(8) -0.007(5)
C22 0.064(8) 0.062(6) 0.069(10) -0.002(7) 0.020(7) 0.001(6)
C35 0.059(8) 0.058(5) 0.061(10) 0.001(7) 0.012(8) -0.007(5)
C26 0.049(8) 0.058(6) 0.058(10) 0.008(6) 0.004(7) -0.004(5)
C34 0.061(8) 0.052(4) 0.044(10) -0.005(6) 0.014(8) -0.004(4)
C25 0.050(8) 0.057(5) 0.057(10) -0.004(6) 0.008(7) -0.003(5)
C32 0.064(8) 0.059(5) 0.061(10) 0.006(7) 0.014(8) 0.008(6)
C21 0.061(8) 0.046(6) 0.055(10) -0.001(6) 0.009(7) -0.002(5)
C24 0.057(8) 0.053(4) 0.053(10) -0.005(6) 0.011(7) -0.006(4)
C33 0.059(7) 0.058(5) 0.053(10) -0.010(7) -0.001(8) -0.002(5)
C23 0.053(8) 0.054(5) 0.058(10) 0.010(6) 0.014(7) -0.005(5)

loop_
_atom_type_symbol
_atom_type_description
_atom_type_scat_dispersion_real
_atom_type_scat_dispersion_imag
_atom_type_scat_source
C C 0.0033 0.0016 'International Tables Vol C Tables 4.2.6.8 and 6.1.1.4'
H H 0.0000 0.0000 'International Tables Vol C Tables 4.2.6.8 and 6.1.1.4'
N N 0.0061 0.0033 'International Tables Vol C Tables 4.2.6.8 and 6.1.1.4'
O O 0.0106 0.0060 'International Tables Vol C Tables 4.2.6.8 and 6.1.1.4'
Br Br -0.2901 2.4595 'International Tables Vol C Tables 4.2.6.8 and 6.1.1.4'

loop_
_geom_angle_atom_site_label_1
_geom_angle_atom_site_label_2
_geom_angle_atom_site_label_3
_geom_angle
C12 C13 C14 119.6(8)
C16 C11 C12 122.6(7)
C16 C11 N1 119.2(6)
C12 C11 N1 118.2(6)
C11 C12 C13 119.0(8)
C11 C16 C15 118.3(8)
C13 C14 C15 120.6(6)
C13 C14 C4 120.7(7)
C15 C14 C4 118.6(7)
O11 N1 O12 127.5(14)
O11 N1 C11 116.9(10)
O12 N1 C11 115.4(10)
C14 C15 C16 119.8(8)
C1 C6 C5 118.7(8)
C1 C2 C3 118.9(8)
C4 C5 C6 120.3(8)
C4 C3 C2 119.9(8)
C5 C4 C3 120.0(6)
C5 C4 C14 120.9(7)
C3 C4 C14 119.0(7)
C6 C1 C2 122.1(7)
C6 C1 Br1 119.1(6)
C2 C1 Br1 118.8(6)
O42 N4 O41 125.9(13)
O42 N4 C51 116.5(9)
O41 N4 C51 117.6(9)
C41 C46 C45 119.1(7)
C54 C53 C52 119.7(8)
C42 C41 C46 121.5(7)
C42 C41 Br4 119.2(6)
C46 C41 Br4 119.3(6)
C44 C45 C46 120.1(7)
C44 C43 C42 119.7(7)
C54 C55 C56 119.6(8)
C56 C51 C52 122.7(7)
C56 C51 N4 118.6(6)
C52 C51 N4 118.6(6)
C51 C56 C55 118.6(8)
C55 C54 C53 120.9(6)
C55 C54 C44 119.7(7)
C53 C54 C44 119.3(8)
C45 C44 C43 120.2(6)
C45 C44 C54 120.7(7)
C43 C44 C54 118.9(7)
C41 C42 C43 119.1(7)
C51 C52 C53 118.4(8)
C71 C72 C73 119.6(8)
C71 C76 C75 118.1(8)
C61 C62 C63 118.6(8)
O61 N6 O62 121.7(13)
O61 N6 C71 119.6(9)
O62 N6 C71 118.2(9)
C73 C74 C75 121.0(6)
C73 C74 C64 119.5(7)
C75 C74 C64 119.5(7)
C72 C71 C76 122.3(7)
C72 C71 N6 119.2(6)
C76 C71 N6 118.5(6)
C74 C73 C72 118.9(8)
C63 C64 C65 119.9(6)
C63 C64 C74 120.3(7)
C65 C64 C74 119.8(7)
C64 C63 C62 120.5(7)
C61 C66 C65 119.3(8)
C66 C65 C64 119.8(8)
C66 C61 C62 121.8(7)
C66 C61 Br6 119.3(6)
C62 C61 Br6 118.9(6)
C74 C75 C76 120.2(8)
Br21 O22 N2 21.1(7)
Br21 O21 N2 20.7(7)
Br2 O21A N21 20.6(8)
Br2 O22A N21 20.8(8)
O21 Br21 O22 165.2(15)
O21 Br21 C31 100.8(12)
O22 Br21 C31 94.0(10)
O21 N2 O22 123(2)
O21 N2 C31 120.6(14)
O22 N2 C31 115.9(13)
O21A Br2 O22A 161.8(18)
O21A Br2 C21 99.7(12)
O22A Br2 C21 94.4(10)
O21A N21 O22A 125.9(19)
O21A N21 C21 118.1(13)
O22A N21 C21 115.9(12)
C31 C36 C35 119.2(8)
C36 C31 C32 121.8(7)
C36 C31 N2 118.7(6)
C32 C31 N2 119.5(6)
C36 C31 Br21 119.6(6)
C32 C31 Br21 118.7(6)
N2 C31 Br21 0.9(5)
C21 C22 C23 119.0(8)
C34 C35 C36 119.2(7)
C21 C26 C25 119.4(8)
C33 C34 C35 120.3(6)
C33 C34 C24 120.4(7)
C35 C34 C24 119.1(7)
C24 C25 C26 119.3(8)
C31 C32 C33 118.5(8)
C22 C21 C26 121.5(7)
C22 C21 N21 118.8(6)
C26 C21 N21 119.5(6)
C22 C21 Br2 119.5(6)
C26 C21 Br2 119.0(6)
N21 C21 Br2 4.5(9)
C23 C24 C25 120.6(6)
C23 C24 C34 119.7(8)
C25 C24 C34 119.7(8)
C34 C33 C32 120.6(8)
C24 C23 C22 120.0(8)

loop_
_geom_bond_atom_site_label_1
_geom_bond_atom_site_label_2
_geom_bond_distance
C13 C12 1.391(8)
C13 C14 1.396(8)
C11 C16 1.382(9)
C11 C12 1.388(9)
C11 N1 1.460(11)
O12 N1 1.247(9)
C16 C15 1.403(8)
C14 C15 1.399(9)
C14 C4 1.500(8)
N1 O11 1.241(9)
C6 C1 1.386(9)
C6 C5 1.401(8)
C2 C1 1.386(9)
C2 C3 1.400(8)
C5 C4 1.394(8)
C3 C4 1.399(8)
C1 Br1 1.903(8)
Br4 C41 1.889(8)
N4 O42 1.246(9)
N4 O41 1.246(9)
N4 C51 1.460(10)
C46 C41 1.389(8)
C46 C45 1.396(8)
C53 C54 1.396(8)
C53 C52 1.402(8)
C41 C42 1.386(8)
C45 C44 1.388(8)
C43 C44 1.394(8)
C43 C42 1.399(8)
C55 C54 1.396(8)
C55 C56 1.402(8)
C51 C56 1.385(9)
C51 C52 1.387(9)
C54 C44 1.505(8)
Br6 C61 1.891(8)
C72 C71 1.384(9)
C72 C73 1.399(8)
C76 C71 1.389(9)
C76 C75 1.399(8)
C62 C61 1.383(9)
C62 C63 1.393(8)
N6 O61 1.231(9)
N6 O62 1.237(9)
N6 C71 1.451(10)
C74 C73 1.394(8)
C74 C75 1.396(9)
C74 C64 1.501(8)
C64 C63 1.389(8)
C64 C65 1.392(8)
C66 C61 1.380(9)
C66 C65 1.390(8)
O22 Br21 1.162(17)
O22 N2 1.256(9)
O21 Br21 1.057(17)
O21 N2 1.242(9)
O21A Br2 1.073(19)
O21A N21 1.245(10)
O22A Br2 1.184(19)
O22A N21 1.257(9)
Br21 C31 1.897(8)
N2 C31 1.447(13)
Br2 C21 1.889(8)
N21 C21 1.461(13)
C36 C31 1.384(8)
C36 C35 1.402(8)
C31 C32 1.388(8)
C22 C21 1.389(9)
C22 C23 1.396(8)
C35 C34 1.394(8)
C26 C21 1.390(8)
C26 C25 1.399(8)
C34 C33 1.387(8)
C34 C24 1.501(8)
C25 C24 1.396(8)
C32 C33 1.392(8)
C24 C23 1.392(9)
